data_8101746
loop_
_publ_author_name
'C.-L. Ma'
'Y. Shi'
'R.-F. Zhang'

_publ_section_title
;
Crystal structure of 2,6-dithiopurinato-bis[chloro-diphenyltin(IV)] 
ethanol solvate, [(C~6~H~5~)~2~SnCl]~2~(C~5~H~2~N~4~S~2~) &#x00B7; C~2~H~5~OH
;
_journal_issue 2
_journal_name_full 'Zeitschrift f\"ur Kristallographie - New Crystal Structures'
_journal_page_first 203
_journal_page_last 204
_journal_volume 220
_journal_year 2005
_chemical_formula_sum 'C31 H28 Cl2 N4 O S2 Sn2'
_chemical_formula_weight 844.97
_chemical_name_systematic
; 
 2,6-dithiopurinato-bis[chlorodiphenyltin(IV)] ethanol solvate
;
_space_group_IT_number 2
_symmetry_cell_setting triclinic
_symmetry_space_group_name_Hall '-P 1'
_symmetry_space_group_name_H-M 'P -1'
_atom_sites_solution_hydrogens geom
_atom_sites_solution_primary direct
_atom_sites_solution_secondary difmap
_audit_creation_method SHELXL-97
_cell_angle_alpha 99.475(3)
_cell_angle_beta 102.564(3)
_cell_angle_gamma 102.145(3)
_cell_formula_units_Z 2
_cell_length_a 9.5259(18)
_cell_length_b 11.078(2)
_cell_length_c 17.245(3)
_cell_measurement_reflns_used 3404
_cell_measurement_temperature 298(2)
_cell_measurement_theta_max 25.073
_cell_measurement_theta_min 2.281
_cell_volume 1693.8(5)
_computing_cell_refinement 'Bruker SMART'
_computing_data_collection 'Bruker SMART'
_computing_data_reduction 'Bruker SAINT'
_computing_molecular_graphics 'Bruker SHELXTL'
_computing_publication_material 'Bruker SHELXTL'
_computing_structure_refinement 'SHELXL-97 (Sheldrick, 1997)'
_computing_structure_solution 'SHELXS-97 (Sheldrick, 1990)'
_diffrn_ambient_temperature 298(2)
_diffrn_measured_fraction_theta_full 0.987
_diffrn_measured_fraction_theta_max 0.987
_diffrn_measurement_device_type 'Bruker SMART CCD'
_diffrn_measurement_method phi/omega
_diffrn_radiation_monochromator graphite
_diffrn_radiation_source 'fine-focus sealed tube'
_diffrn_radiation_type MoK\a
_diffrn_radiation_wavelength 0.71073
_diffrn_reflns_av_R_equivalents 0.0192
_diffrn_reflns_av_sigmaI/netI 0.0440
_diffrn_reflns_limit_h_max 10
_diffrn_reflns_limit_h_min -11
_diffrn_reflns_limit_k_max 13
_diffrn_reflns_limit_k_min -8
_diffrn_reflns_limit_l_max 20
_diffrn_reflns_limit_l_min -20
_diffrn_reflns_number 8969
_diffrn_reflns_theta_full 25.02
_diffrn_reflns_theta_max 25.02
_diffrn_reflns_theta_min 2.05
_exptl_absorpt_coefficient_mu 1.786
_exptl_absorpt_correction_T_max 0.6075
_exptl_absorpt_correction_T_min 0.5209
_exptl_absorpt_correction_type multi-scan
_exptl_absorpt_process_details sadabs
_exptl_crystal_colour colorless
_exptl_crystal_density_diffrn 1.657
_exptl_crystal_density_meas 0
_exptl_crystal_density_method 'not measured'
_exptl_crystal_description block
_exptl_crystal_F_000 832
_exptl_crystal_size_max 0.42
_exptl_crystal_size_mid 0.38
_exptl_crystal_size_min 0.31
_refine_diff_density_max 0.907
_refine_diff_density_min -0.389
_refine_diff_density_rms 0.106
_refine_ls_extinction_method none
_refine_ls_goodness_of_fit_ref 0.996
_refine_ls_hydrogen_treatment mixed
_refine_ls_matrix_type full
_refine_ls_number_parameters 379
_refine_ls_number_reflns 5914
_refine_ls_number_restraints 2
_refine_ls_restrained_S_all 0.998
_refine_ls_R_factor_all 0.0657
_refine_ls_R_factor_gt 0.0389
_refine_ls_shift/su_max 0.001
_refine_ls_shift/su_mean 0.000
_refine_ls_structure_factor_coef Fsqd
_refine_ls_weighting_details 'calc w=1/[\s^2^(Fo^2^)+(0.0676P)^2^+1.8209P] where P=(Fo^2^+2Fc^2^)/3'
_refine_ls_weighting_scheme calc
_refine_ls_wR_factor_gt 0.1037
_refine_ls_wR_factor_ref 0.1248
_reflns_number_gt 4168
_reflns_number_total 5914
_reflns_threshold_expression >2sigma(I)
_cod_data_source_file 1267-1487.cff
_cod_data_source_block 041207a
_cod_depositor_comments
;
The following automatic conversions were performed:
'_symmetry_cell_setting' value 'Triclinic' changed to 'triclinic'
according to '/home/saulius/struct/CIF-dictionaries/cif_core.dic'
dictionary named 'cif_core.dic' version 2.4.1 from 2010-06-29.

Automatic conversion script
Id: cif_fix_enum 1555 2011-01-17 13:19:09Z saulius 
;
_cod_original_cell_volume 1693.8(6)
_cod_original_sg_symbol_H-M P-1
_cod_database_code 8101746

loop_
_symmetry_equiv_pos_as_xyz
'x, y, z'
'-x, -y, -z'

loop_
_atom_site_label
_atom_site_type_symbol
_atom_site_fract_x
_atom_site_fract_y
_atom_site_fract_z
_atom_site_U_iso_or_equiv
_atom_site_adp_type
_atom_site_occupancy
_atom_site_symmetry_multiplicity
_atom_site_Wyckoff_symbol
_atom_site_calc_flag
_atom_site_refinement_flags
_atom_site_disorder_assembly
_atom_site_disorder_group
Sn1 Sn 0.78550(4) 1.16758(4) 0.38201(2) 0.04170(15) Uani 1 2 i d . . .
Sn2 Sn 0.79859(5) 0.61859(4) 0.14659(3) 0.04830(16) Uani 1 2 i d . . .
Cl1 Cl 0.92899(19) 1.15133(17) 0.51265(9) 0.0564(4) Uani 1 2 i d . . .
Cl2 Cl 0.7928(2) 0.41493(18) 0.06951(12) 0.0769(6) Uani 1 2 i d . . .
N1 N 0.7278(5) 0.8277(4) 0.1721(3) 0.0424(12) Uani 1 2 i d . . .
N2 N 0.5902(6) 0.8964(5) 0.0591(3) 0.0513(13) Uani 1 2 i d . . .
N3 N 0.5498(6) 1.1035(5) 0.1042(3) 0.0570(15) Uani 1 2 i d . . .
H3 H 0.5042 1.1173 0.0590 0.068 Uiso 1 2 i calc R . .
N4 N 0.6521(6) 1.1335(5) 0.2374(3) 0.0475(12) Uani 1 2 i d . . .
O1 O 0.1934(15) 0.1222(19) 0.1386(10) 0.315(10) Uani 1 2 i d D . .
H1 H 0.2049 0.1971 0.1369 0.473 Uiso 1 2 i calc R . .
S1 S 0.81392(19) 0.95302(15) 0.32915(9) 0.0476(4) Uani 1 2 i d . . .
S2 S 0.6534(2) 0.67341(18) 0.02913(10) 0.0680(6) Uani 1 2 i d . . .
C1 C 0.7313(6) 0.9307(5) 0.2269(3) 0.0393(13) Uani 1 2 i d . . .
C2 C 0.6566(7) 0.8151(6) 0.0931(4) 0.0497(16) Uani 1 2 i d . . .
C3 C 0.6003(7) 1.0000(6) 0.1151(4) 0.0475(15) Uani 1 2 i d . . .
C4 C 0.5863(8) 1.1815(6) 0.1800(4) 0.0556(17) Uani 1 2 i d . . .
H4 H 0.5662 1.2604 0.1895 0.067 Uiso 1 2 i calc R . .
C5 C 0.6630(6) 1.0191(5) 0.1973(3) 0.0395(13) Uani 1 2 i d . . .
C6 C 0.5852(7) 1.1736(6) 0.4159(4) 0.0481(15) Uani 1 2 i d . . .
C7 C 0.5781(11) 1.1696(10) 0.4932(6) 0.099(3) Uani 1 2 i d . . .
H7 H 0.6618 1.1656 0.5314 0.119 Uiso 1 2 i calc R . .
C8 C 0.4465(13) 1.1713(12) 0.5162(7) 0.122(4) Uani 1 2 i d . . .
H8 H 0.4439 1.1663 0.5692 0.146 Uiso 1 2 i calc R . .
C9 C 0.3230(10) 1.1801(9) 0.4638(8) 0.096(3) Uani 1 2 i d . . .
H9 H 0.2361 1.1808 0.4798 0.115 Uiso 1 2 i calc R . .
C10 C 0.3302(11) 1.1878(12) 0.3879(7) 0.120(4) Uani 1 2 i d . . .
H10 H 0.2472 1.1953 0.3509 0.144 Uiso 1 2 i calc R . .
C11 C 0.4595(9) 1.1847(10) 0.3637(5) 0.093(3) Uani 1 2 i d . . .
H11 H 0.4610 1.1904 0.3106 0.111 Uiso 1 2 i calc R . .
C12 C 1.0468(8) 1.3999(6) 0.4298(5) 0.0653(19) Uani 1 2 i d . . .
H12 H 1.0447 1.3859 0.4813 0.078 Uiso 1 2 i calc R . .
C13 C 1.1508(9) 1.5016(7) 0.4236(6) 0.080(2) Uani 1 2 i d . . .
H13 H 1.2180 1.5554 0.4700 0.096 Uiso 1 2 i calc R . .
C14 C 1.1539(9) 1.5225(8) 0.3477(6) 0.080(3) Uani 1 2 i d . . .
H14 H 1.2220 1.5923 0.3424 0.096 Uiso 1 2 i calc R . .
C15 C 1.0568(9) 1.4408(9) 0.2796(6) 0.082(2) Uani 1 2 i d . . .
H15 H 1.0611 1.4529 0.2280 0.098 Uiso 1 2 i calc R . .
C16 C 0.9532(8) 1.3409(8) 0.2886(5) 0.070(2) Uani 1 2 i d . . .
H16 H 0.8856 1.2867 0.2425 0.084 Uiso 1 2 i calc R . .
C17 C 0.9473(7) 1.3192(6) 0.3639(4) 0.0453(14) Uani 1 2 i d . . .
C18 C 0.6761(7) 0.5652(6) 0.2287(4) 0.0475(15) Uani 1 2 i d . . .
C19 C 0.5248(8) 0.5098(8) 0.2015(5) 0.075(2) Uani 1 2 i d . . .
H19 H 0.4767 0.4949 0.1465 0.090 Uiso 1 2 i calc R . .
C20 C 0.4455(11) 0.4766(10) 0.2563(8) 0.112(4) Uani 1 2 i d . . .
H20 H 0.3437 0.4397 0.2377 0.134 Uiso 1 2 i calc R . .
C21 C 0.5134(13) 0.4968(11) 0.3364(7) 0.105(3) Uani 1 2 i d . . .
H21 H 0.4585 0.4734 0.3724 0.126 Uiso 1 2 i calc R . .
C22 C 0.6572(12) 0.5497(11) 0.3634(6) 0.109(4) Uani 1 2 i d . . .
H22 H 0.7028 0.5640 0.4187 0.131 Uiso 1 2 i calc R . .
C23 C 0.7412(9) 0.5843(9) 0.3115(5) 0.082(3) Uani 1 2 i d . . .
H23 H 0.8429 0.6208 0.3320 0.099 Uiso 1 2 i calc R . .
C24 C 1.0284(7) 0.7083(6) 0.1826(4) 0.0531(16) Uani 1 2 i d . . .
C25 C 1.0906(8) 0.7920(7) 0.2557(4) 0.0626(18) Uani 1 2 i d . . .
H25 H 1.0300 0.8140 0.2883 0.075 Uiso 1 2 i calc R . .
C26 C 1.2432(9) 0.8448(8) 0.2820(5) 0.083(3) Uani 1 2 i d . . .
H26 H 1.2842 0.9015 0.3321 0.100 Uiso 1 2 i calc R . .
C27 C 1.3329(12) 0.8135(12) 0.2342(8) 0.115(4) Uani 1 2 i d . . .
H27 H 1.4355 0.8462 0.2522 0.138 Uiso 1 2 i calc R . .
C28 C 1.2688(13) 0.7326(13) 0.1589(8) 0.126(4) Uani 1 2 i d . . .
H28 H 1.3285 0.7139 0.1249 0.151 Uiso 1 2 i calc R . .
C29 C 1.1180(10) 0.6792(8) 0.1335(5) 0.081(2) Uani 1 2 i d . . .
H29 H 1.0766 0.6234 0.0831 0.097 Uiso 1 2 i calc R . .
C30 C 0.042(2) 0.069(2) 0.1357(13) 0.254(11) Uani 1 2 i d D . .
H30A H 0.0279 0.0884 0.1899 0.304 Uiso 1 2 i calc R . .
H30B H 0.0203 -0.0228 0.1186 0.304 Uiso 1 2 i calc R . .
C31 C -0.0713(15) 0.1213(14) 0.0736(10) 0.166(6) Uani 1 2 i d D . .
H31A H -0.0226 0.2045 0.0699 0.249 Uiso 1 2 i calc R . .
H31B H -0.1574 0.1249 0.0934 0.249 Uiso 1 2 i calc R . .
H31C H -0.1013 0.0656 0.0207 0.249 Uiso 1 2 i calc R . .

loop_
_atom_site_aniso_label
_atom_site_aniso_U_11
_atom_site_aniso_U_22
_atom_site_aniso_U_33
_atom_site_aniso_U_23
_atom_site_aniso_U_13
_atom_site_aniso_U_12
Sn1 0.0436(3) 0.0432(3) 0.0379(2) 0.00625(18) 0.00944(18) 0.01349(19)
Sn2 0.0543(3) 0.0494(3) 0.0397(3) 0.00762(19) 0.0065(2) 0.0178(2)
Cl1 0.0604(10) 0.0681(11) 0.0385(8) 0.0111(7) 0.0055(7) 0.0200(8)
Cl2 0.0975(15) 0.0598(11) 0.0689(12) -0.0040(9) 0.0162(11) 0.0306(11)
N1 0.050(3) 0.041(3) 0.036(3) 0.008(2) 0.003(2) 0.018(2)
N2 0.062(3) 0.055(3) 0.034(3) 0.009(2) -0.003(2) 0.023(3)
N3 0.073(4) 0.055(3) 0.042(3) 0.015(3) -0.005(3) 0.032(3)
N4 0.053(3) 0.049(3) 0.040(3) 0.011(2) 0.003(2) 0.021(3)
O1 0.148(11) 0.48(3) 0.251(17) 0.035(17) -0.007(11) 0.039(14)
S1 0.0633(10) 0.0491(9) 0.0312(8) 0.0074(6) 0.0031(7) 0.0266(8)
S2 0.0977(15) 0.0617(11) 0.0355(9) -0.0018(8) -0.0067(9) 0.0356(10)
C1 0.040(3) 0.046(3) 0.033(3) 0.013(3) 0.007(2) 0.011(3)
C2 0.059(4) 0.049(4) 0.037(3) 0.006(3) 0.002(3) 0.020(3)
C3 0.051(4) 0.046(4) 0.040(3) 0.004(3) -0.001(3) 0.019(3)
C4 0.069(4) 0.054(4) 0.044(4) 0.007(3) 0.005(3) 0.028(3)
C5 0.038(3) 0.042(3) 0.034(3) 0.006(3) 0.004(2) 0.009(3)
C6 0.044(4) 0.039(3) 0.060(4) 0.004(3) 0.017(3) 0.011(3)
C7 0.096(7) 0.158(9) 0.090(6) 0.062(6) 0.055(6) 0.073(7)
C8 0.116(9) 0.184(12) 0.125(9) 0.077(9) 0.087(8) 0.075(9)
C9 0.061(6) 0.093(7) 0.144(10) 0.018(7) 0.050(6) 0.022(5)
C10 0.065(6) 0.184(12) 0.108(9) 0.003(8) 0.020(6) 0.052(7)
C11 0.068(5) 0.149(9) 0.070(5) 0.013(5) 0.025(4) 0.049(6)
C12 0.072(5) 0.054(4) 0.064(5) 0.010(4) 0.020(4) 0.003(4)
C13 0.072(5) 0.066(5) 0.089(6) 0.009(4) 0.026(5) -0.011(4)
C14 0.067(5) 0.067(5) 0.128(8) 0.046(5) 0.044(6) 0.027(4)
C15 0.076(6) 0.104(7) 0.080(6) 0.055(5) 0.028(5) 0.020(5)
C16 0.058(4) 0.084(5) 0.070(5) 0.033(4) 0.012(4) 0.016(4)
C17 0.048(4) 0.041(3) 0.056(4) 0.018(3) 0.020(3) 0.019(3)
C18 0.044(4) 0.044(3) 0.053(4) 0.006(3) 0.013(3) 0.012(3)
C19 0.054(5) 0.087(6) 0.072(5) -0.008(4) 0.015(4) 0.016(4)
C20 0.066(6) 0.116(8) 0.149(11) -0.005(8) 0.058(7) 0.008(5)
C21 0.095(8) 0.139(10) 0.098(8) 0.031(7) 0.057(7) 0.026(7)
C22 0.089(7) 0.172(11) 0.086(7) 0.054(7) 0.037(6) 0.044(7)
C23 0.054(5) 0.128(8) 0.068(5) 0.041(5) 0.016(4) 0.018(5)
C24 0.057(4) 0.053(4) 0.054(4) 0.017(3) 0.020(3) 0.015(3)
C25 0.060(5) 0.066(5) 0.061(4) 0.013(4) 0.016(4) 0.016(4)
C26 0.066(5) 0.089(6) 0.079(6) 0.019(5) 0.005(5) -0.001(5)
C27 0.071(6) 0.136(10) 0.128(10) 0.039(8) 0.034(7) -0.008(6)
C28 0.090(8) 0.165(12) 0.136(11) 0.035(9) 0.061(8) 0.029(8)
C29 0.083(6) 0.092(6) 0.072(5) 0.011(5) 0.039(5) 0.018(5)
C30 0.29(3) 0.24(2) 0.32(3) 0.11(2) 0.19(3) 0.09(2)
C31 0.158(13) 0.186(14) 0.217(17) 0.052(12) 0.108(12) 0.113(11)

loop_
_atom_type_symbol
_atom_type_description
_atom_type_scat_dispersion_real
_atom_type_scat_dispersion_imag
_atom_type_scat_source
C C 0.0033 0.0016 'International Tables Vol C Tables 4.2.6.8 and 6.1.1.4'
H H 0.0000 0.0000 'International Tables Vol C Tables 4.2.6.8 and 6.1.1.4'
N N 0.0061 0.0033 'International Tables Vol C Tables 4.2.6.8 and 6.1.1.4'
S S 0.1246 0.1234 'International Tables Vol C Tables 4.2.6.8 and 6.1.1.4'
Sn Sn -0.6537 1.4246 'International Tables Vol C Tables 4.2.6.8 and 6.1.1.4'
Cl Cl 0.1484 0.1585 'International Tables Vol C Tables 4.2.6.8 and 6.1.1.4'
O O 0.0106 0.0060 'International Tables Vol C Tables 4.2.6.8 and 6.1.1.4'

loop_
_geom_angle_atom_site_label_1
_geom_angle_atom_site_label_2
_geom_angle_atom_site_label_3
_geom_angle
_geom_angle_site_symmetry_1
_geom_angle_site_symmetry_3
_geom_angle_publ_flag
C6 Sn1 C17 128.6(2) . . ?
C6 Sn1 Cl1 97.16(19) . . ?
C17 Sn1 Cl1 96.85(17) . . ?
C6 Sn1 N4 90.0(2) . . ?
C17 Sn1 N4 88.1(2) . . ?
Cl1 Sn1 N4 165.82(12) . . ?
C6 Sn1 S1 116.23(17) . . ?
C17 Sn1 S1 113.89(16) . . ?
Cl1 Sn1 S1 85.91(5) . . ?
N4 Sn1 S1 79.94(12) . . ?
C18 Sn2 C24 123.3(2) . . ?
C18 Sn2 Cl2 101.03(17) . . ?
C24 Sn2 Cl2 101.92(19) . . ?
C18 Sn2 S2 113.77(18) . . ?
C24 Sn2 S2 115.99(19) . . ?
Cl2 Sn2 S2 92.88(7) . . ?
C18 Sn2 N1 86.3(2) . . ?
C24 Sn2 N1 92.7(2) . . ?
Cl2 Sn2 N1 155.96(12) . . ?
S2 Sn2 N1 63.39(11) . . ?
C1 N1 C2 118.8(5) . . ?
C1 N1 Sn2 147.2(4) . . ?
C2 N1 Sn2 94.0(3) . . ?
C3 N2 C2 111.2(5) . . ?
C3 N3 C4 106.0(5) . . ?
C4 N4 C5 104.6(5) . . ?
C4 N4 Sn1 147.1(4) . . ?
C5 N4 Sn1 107.8(3) . . ?
C1 S1 Sn1 101.1(2) . . ?
C2 S2 Sn2 88.5(2) . . ?
N1 C1 C5 116.9(5) . . ?
N1 C1 S1 122.3(4) . . ?
C5 C1 S1 120.8(4) . . ?
N2 C2 N1 128.2(6) . . ?
N2 C2 S2 117.7(4) . . ?
N1 C2 S2 114.1(4) . . ?
N2 C3 N3 128.6(6) . . ?
N2 C3 C5 125.2(6) . . ?
N3 C3 C5 106.2(5) . . ?
N4 C4 N3 113.0(6) . . ?
C3 C5 N4 110.2(5) . . ?
C3 C5 C1 119.5(5) . . ?
N4 C5 C1 130.2(5) . . ?
C7 C6 C11 116.5(7) . . ?
C7 C6 Sn1 120.0(6) . . ?
C11 C6 Sn1 123.5(5) . . ?
C6 C7 C8 120.7(9) . . ?
C9 C8 C7 122.0(10) . . ?
C10 C9 C8 117.7(9) . . ?
C9 C10 C11 121.1(10) . . ?
C6 C11 C10 121.9(9) . . ?
C17 C12 C13 122.5(7) . . ?
C12 C13 C14 118.8(8) . . ?
C15 C14 C13 120.1(8) . . ?
C14 C15 C16 119.2(8) . . ?
C17 C16 C15 121.5(8) . . ?
C12 C17 C16 117.8(6) . . ?
C12 C17 Sn1 118.9(5) . . ?
C16 C17 Sn1 123.3(5) . . ?
C19 C18 C23 117.2(7) . . ?
C19 C18 Sn2 120.4(5) . . ?
C23 C18 Sn2 122.4(5) . . ?
C20 C19 C18 119.7(8) . . ?
C21 C20 C19 121.1(9) . . ?
C22 C21 C20 120.0(10) . . ?
C21 C22 C23 121.3(10) . . ?
C22 C23 C18 120.7(8) . . ?
C25 C24 C29 119.2(7) . . ?
C25 C24 Sn2 120.7(5) . . ?
C29 C24 Sn2 120.0(6) . . ?
C24 C25 C26 120.9(7) . . ?
C27 C26 C25 119.9(9) . . ?
C26 C27 C28 118.9(10) . . ?
C29 C28 C27 120.9(10) . . ?
C28 C29 C24 120.0(9) . . ?
O1 C30 C31 111.8(15) . . ?

loop_
_geom_bond_atom_site_label_1
_geom_bond_atom_site_label_2
_geom_bond_distance
_geom_bond_site_symmetry_2
_geom_bond_publ_flag
Sn1 C6 2.124(6) . ?
Sn1 C17 2.142(6) . ?
Sn1 Cl1 2.4235(16) . ?
Sn1 N4 2.467(5) . ?
Sn1 S1 2.4937(16) . ?
Sn2 C18 2.102(6) . ?
Sn2 C24 2.111(7) . ?
Sn2 Cl2 2.4060(19) . ?
Sn2 S2 2.4342(18) . ?
Sn2 N1 2.543(5) . ?
N1 C1 1.345(7) . ?
N1 C2 1.354(7) . ?
N2 C3 1.344(8) . ?
N2 C2 1.344(8) . ?
N3 C3 1.359(8) . ?
N3 C4 1.371(8) . ?
N4 C4 1.303(8) . ?
N4 C5 1.376(7) . ?
O1 C30 1.423(15) . ?
S1 C1 1.721(6) . ?
S2 C2 1.754(6) . ?
C1 C5 1.389(8) . ?
C3 C5 1.376(8) . ?
C6 C7 1.358(10) . ?
C6 C11 1.375(10) . ?
C7 C8 1.397(12) . ?
C8 C9 1.351(14) . ?
C9 C10 1.340(14) . ?
C10 C11 1.389(12) . ?
C12 C17 1.353(9) . ?
C12 C13 1.370(10) . ?
C13 C14 1.372(12) . ?
C14 C15 1.370(12) . ?
C15 C16 1.374(10) . ?
C16 C17 1.370(9) . ?
C18 C19 1.383(9) . ?
C18 C23 1.389(10) . ?
C19 C20 1.381(12) . ?
C20 C21 1.351(14) . ?
C21 C22 1.316(13) . ?
C22 C23 1.372(11) . ?
C24 C25 1.363(9) . ?
C24 C29 1.375(10) . ?
C25 C26 1.389(10) . ?
C26 C27 1.366(13) . ?
C27 C28 1.381(15) . ?
C28 C29 1.374(13) . ?
C30 C31 1.622(16) . ?
